data_4086372
loop_
_publ_author_name
'Molitor, Sebastian'
'Schwarz, Christopher'
'Gessner, Viktoria H.'

_publ_section_title
;
 Mono- and Bis-Cyclometalated Palladium Complexes: Synthesis,
 Characterization, and Catalytic Activity
;
_journal_issue 2
_journal_name_full Organometallics
_journal_page_first 159
_journal_paper_doi 10.1021/acs.organomet.5b00903
_journal_volume 35
_journal_year 2016
_chemical_formula_sum 'C56 H49 I P2 Pd S Si'
_chemical_formula_weight 1077.34
_chemical_name_systematic
;
 ?
;
_space_group_IT_number 14
_symmetry_cell_setting monoclin
_symmetry_space_group_name_Hall '-P 2yn'
_symmetry_space_group_name_H-M 'P 1 21/n 1'
_atom_sites_solution_hydrogens geom
_atom_sites_solution_primary direct
_atom_sites_solution_secondary difmap
_audit_creation_date 2015-10-07T16:08:06-00:00
_audit_creation_method 'WinGX routine CIF_UPDATE'
_cell_angle_alpha 90
_cell_angle_beta 94.1430(10)
_cell_angle_gamma 90
_cell_formula_units_Z 4
_cell_length_a 14.5364(6)
_cell_length_b 22.5509(9)
_cell_length_c 14.6238(6)
_cell_measurement_temperature 100(2)
_cell_volume 4781.3(3)
_computing_cell_refinement 'SAINTPLUS 8.18C (Bruker APEX2, 2011)'
_computing_data_collection 'SMART 5.622 (Bruker AXS, 2001)'
_computing_data_reduction 'SAINTPLUS 8.18C (Bruker APEX2, 2011)'
_computing_molecular_graphics 'Ortep-3 V1.08 (Farrugia, 2001)'
_computing_structure_refinement 'SHELXL-97 (Sheldrick, 2008)'
_computing_structure_solution 'SHELXS-97 (Sheldrick, 2008)'
_diffrn_ambient_temperature 100(2)
_diffrn_measured_fraction_theta_full 0.995
_diffrn_measured_fraction_theta_max 0.995
_diffrn_measurement_device_type 'Bruker APEX-CCD'
_diffrn_measurement_method omega-scans
_diffrn_radiation_monochromator graphite
_diffrn_radiation_type MoK\a
_diffrn_radiation_wavelength 0.71073
_diffrn_reflns_av_R_equivalents 0.0537
_diffrn_reflns_av_unetI/netI 0.0375
_diffrn_reflns_limit_h_max 18
_diffrn_reflns_limit_h_min -18
_diffrn_reflns_limit_k_max 28
_diffrn_reflns_limit_k_min -28
_diffrn_reflns_limit_l_max 18
_diffrn_reflns_limit_l_min -18
_diffrn_reflns_number 63476
_diffrn_reflns_theta_full 26.42
_diffrn_reflns_theta_max 26.42
_diffrn_reflns_theta_min 1.66
_exptl_absorpt_coefficient_mu 1.207
_exptl_absorpt_correction_T_max 0.8888
_exptl_absorpt_correction_T_min 0.7364
_exptl_absorpt_correction_type empirical
_exptl_absorpt_process_details 'Sadabs 2008 (Bruker AXS, 2008)'
_exptl_crystal_colour colourless
_exptl_crystal_density_diffrn 1.497
_exptl_crystal_density_method 'not measured'
_exptl_crystal_description block
_exptl_crystal_F_000 2176
_exptl_crystal_size_max 0.27
_exptl_crystal_size_mid 0.23
_exptl_crystal_size_min 0.1
_refine_diff_density_max 0.425
_refine_diff_density_min -0.418
_refine_diff_density_rms 0.084
_refine_ls_extinction_method none
_refine_ls_goodness_of_fit_ref 1.017
_refine_ls_hydrogen_treatment mixed
_refine_ls_matrix_type full
_refine_ls_number_parameters 560
_refine_ls_number_reflns 9795
_refine_ls_number_restraints 0
_refine_ls_restrained_S_all 1.017
_refine_ls_R_factor_all 0.038
_refine_ls_R_factor_gt 0.0264
_refine_ls_shift/su_max 0.003
_refine_ls_shift/su_mean 0
_refine_ls_structure_factor_coef Fsqd
_refine_ls_weighting_details 'calc w=1/[\s^2^(Fo^2^)+(0.0153P)^2^+3.9673P] where P=(Fo^2^+2Fc^2^)/3'
_refine_ls_weighting_scheme calc
_refine_ls_wR_factor_gt 0.049
_refine_ls_wR_factor_ref 0.0531
_reflns_number_gt 8086
_reflns_number_total 9795
_reflns_threshold_expression >2sigma(I)
_cod_data_source_file om5b00903_si_002.cif
_cod_data_source_block sad
_cod_depositor_comments 'Adding full bibliography for 4086366--4086378.cif.'
_cod_original_sg_symbol_H-M P2(1)/n
_cod_database_code 4086372

loop_
_symmetry_equiv_pos_as_xyz
'x, y, z'
'-x+1/2, y+1/2, -z+1/2'
'-x, -y, -z'
'x-1/2, -y-1/2, z-1/2'

loop_
_atom_site_label
_atom_site_type_symbol
_atom_site_fract_x
_atom_site_fract_y
_atom_site_fract_z
_atom_site_U_iso_or_equiv
_atom_site_adp_type
_atom_site_occupancy
_atom_site_symmetry_multiplicity
_atom_site_calc_flag
_atom_site_refinement_flags
I1 I 0.352496(11) 0.194250(7) 0.260015(10) 0.01341(4) Uani 1 1 d .
Pd1 Pd 0.386069(13) 0.266887(8) 0.125526(12) 0.00955(5) Uani 1 1 d .
S1 S 0.39378(4) 0.33832(3) 0.00801(4) 0.01391(13) Uani 1 1 d .
P1 P 0.30114(4) 0.37498(3) 0.08843(4) 0.01100(13) Uani 1 1 d .
C1 C 0.33971(16) 0.34518(10) 0.19530(16) 0.0109(5) Uani 1 1 d .
H1 H 0.2871 0.3359 0.2333 0.013 Uiso 1 1 calc R
P2 P 0.43790(4) 0.19104(3) 0.03697(4) 0.01045(13) Uani 1 1 d .
C2 C 0.18592(16) 0.34776(10) 0.05421(16) 0.0115(5) Uani 1 1 d .
C3 C 0.15230(17) 0.29575(11) 0.09114(17) 0.0162(6) Uani 1 1 d .
H3 H 0.1878 0.2754 0.1383 0.019 Uiso 1 1 calc R
C4 C 0.06684(18) 0.27382(12) 0.05880(17) 0.0197(6) Uani 1 1 d .
H4 H 0.0441 0.2384 0.084 0.024 Uiso 1 1 calc R
C5 C 0.01456(18) 0.30310(12) -0.00975(18) 0.0216(6) Uani 1 1 d .
H5 H -0.0441 0.288 -0.0311 0.026 Uiso 1 1 calc R
Si6 Si 0.44192(5) 0.37503(3) 0.26763(4) 0.01132(14) Uani 1 1 d .
C6 C 0.04765(19) 0.35438(12) -0.04732(19) 0.0262(7) Uani 1 1 d .
H6 H 0.0119 0.3744 -0.0947 0.031 Uiso 1 1 calc R
C7 C 0.13316(18) 0.37673(12) -0.01585(18) 0.0203(6) Uani 1 1 d .
H7 H 0.1559 0.4119 -0.0421 0.024 Uiso 1 1 calc R
C8 C 0.29285(17) 0.45440(11) 0.07167(16) 0.0138(5) Uani 1 1 d .
C9 C 0.35976(18) 0.48440(11) 0.02663(17) 0.0168(6) Uani 1 1 d .
H9 H 0.41 0.4633 0.0042 0.02 Uiso 1 1 calc R
C10 C 0.3529(2) 0.54552(11) 0.01439(18) 0.0230(6) Uani 1 1 d .
H10 H 0.3986 0.5661 -0.0165 0.028 Uiso 1 1 calc R
C11 C 0.2799(2) 0.57628(12) 0.04708(18) 0.0242(6) Uani 1 1 d .
H11 H 0.2751 0.6179 0.0379 0.029 Uiso 1 1 calc R
C12 C 0.21350(19) 0.54663(11) 0.09329(18) 0.0207(6) Uani 1 1 d .
H12 H 0.1639 0.568 0.1164 0.025 Uiso 1 1 calc R
C13 C 0.21975(18) 0.48580(11) 0.10558(17) 0.0169(6) Uani 1 1 d .
H13 H 0.1743 0.4654 0.1371 0.02 Uiso 1 1 calc R
C14 C 0.46843(17) 0.45529(11) 0.24313(16) 0.0148(5) Uani 1 1 d .
C15 C 0.55212(18) 0.47416(11) 0.21228(16) 0.0161(5) Uani 1 1 d .
H15 H 0.5986 0.4457 0.2023 0.019 Uiso 1 1 calc R
C16 C 0.56903(19) 0.53394(11) 0.19574(17) 0.0203(6) Uani 1 1 d .
H16 H 0.6264 0.5458 0.1745 0.024 Uiso 1 1 calc R
C17 C 0.5024(2) 0.57591(12) 0.21028(17) 0.0231(6) Uani 1 1 d .
H17 H 0.5134 0.6166 0.1981 0.028 Uiso 1 1 calc R
C18 C 0.4191(2) 0.55825(12) 0.24286(17) 0.0222(6) Uani 1 1 d .
H18 H 0.3734 0.587 0.2538 0.027 Uiso 1 1 calc R
C19 C 0.40283(18) 0.49888(11) 0.25930(17) 0.0174(6) Uani 1 1 d .
H19 H 0.3459 0.4874 0.2821 0.021 Uiso 1 1 calc R
C20 C 0.41231(16) 0.37308(11) 0.39125(16) 0.0122(5) Uani 1 1 d .
C21 C 0.44861(18) 0.41548(11) 0.45346(17) 0.0180(6) Uani 1 1 d .
H21 H 0.4866 0.4461 0.4323 0.022 Uiso 1 1 calc R
C22 C 0.43060(19) 0.41404(12) 0.54555(18) 0.0221(6) Uani 1 1 d .
H22 H 0.4565 0.4433 0.5865 0.027 Uiso 1 1 calc R
C23 C 0.37491(17) 0.36999(12) 0.57742(17) 0.0188(6) Uani 1 1 d .
H23 H 0.3625 0.3688 0.6403 0.023 Uiso 1 1 calc R
C24 C 0.33748(19) 0.32791(12) 0.51738(18) 0.0221(6) Uani 1 1 d .
H24 H 0.2988 0.2978 0.5389 0.027 Uiso 1 1 calc R
C25 C 0.35621(18) 0.32935(12) 0.42524(17) 0.0199(6) Uani 1 1 d .
H25 H 0.3302 0.2999 0.3848 0.024 Uiso 1 1 calc R
C26 C 0.55106(17) 0.33137(10) 0.25604(17) 0.0133(5) Uani 1 1 d .
C27 C 0.59377(17) 0.30056(11) 0.33043(17) 0.0151(5) Uani 1 1 d .
H27 H 0.5654 0.3001 0.387 0.018 Uiso 1 1 calc R
C28 C 0.67658(18) 0.27055(11) 0.32401(18) 0.0187(6) Uani 1 1 d .
H28 H 0.7038 0.2497 0.3755 0.022 Uiso 1 1 calc R
C29 C 0.71921(17) 0.27111(11) 0.24252(18) 0.0199(6) Uani 1 1 d .
H29 H 0.7758 0.2506 0.2379 0.024 Uiso 1 1 calc R
C30 C 0.67934(17) 0.30168(11) 0.16741(18) 0.0186(6) Uani 1 1 d .
H30 H 0.7092 0.3027 0.1117 0.022 Uiso 1 1 calc R
C31 C 0.59595(17) 0.33068(11) 0.17371(17) 0.0152(5) Uani 1 1 d .
H31 H 0.5684 0.3505 0.1214 0.018 Uiso 1 1 calc R
C32 C 0.49798(16) 0.22052(10) -0.05828(16) 0.0114(5) Uani 1 1 d .
C33 C 0.45026(18) 0.23764(11) -0.14003(17) 0.0149(5) Uani 1 1 d .
H33 H 0.3856 0.2312 -0.1483 0.018 Uiso 1 1 calc R
C34 C 0.49587(18) 0.26398(11) -0.20940(17) 0.0174(6) Uani 1 1 d .
H34 H 0.4629 0.2744 -0.2656 0.021 Uiso 1 1 calc R
C35 C 0.58972(18) 0.27509(11) -0.19664(17) 0.0183(6) Uani 1 1 d .
H35 H 0.6211 0.2933 -0.244 0.022 Uiso 1 1 calc R
C36 C 0.63761(18) 0.25975(11) -0.11505(18) 0.0185(6) Uani 1 1 d .
H36 H 0.7016 0.2682 -0.106 0.022 Uiso 1 1 calc R
C37 C 0.59262(17) 0.23196(11) -0.04617(17) 0.0153(5) Uani 1 1 d .
H37 H 0.6262 0.2207 0.0093 0.018 Uiso 1 1 calc R
C38 C 0.52474(16) 0.14107(10) 0.09081(16) 0.0113(5) Uani 1 1 d .
C39 C 0.54878(18) 0.08903(11) 0.04691(17) 0.0169(6) Uani 1 1 d .
H39 H 0.5153 0.0771 -0.0082 0.02 Uiso 1 1 calc R
C40 C 0.62172(18) 0.05456(11) 0.08367(18) 0.0193(6) Uani 1 1 d .
H40 H 0.638 0.0191 0.0537 0.023 Uiso 1 1 calc R
C41 C 0.67071(17) 0.07196(11) 0.16403(18) 0.0184(6) Uani 1 1 d .
H41 H 0.7207 0.0485 0.189 0.022 Uiso 1 1 calc R
C42 C 0.64695(17) 0.12341(11) 0.20775(18) 0.0182(6) Uani 1 1 d .
H42 H 0.6807 0.1352 0.2628 0.022 Uiso 1 1 calc R
C43 C 0.57405(16) 0.15811(11) 0.17178(17) 0.0143(5) Uani 1 1 d .
H43 H 0.5579 0.1934 0.2023 0.017 Uiso 1 1 calc R
C44 C 0.34704(16) 0.14390(10) -0.01656(16) 0.0123(5) Uani 1 1 d .
C45 C 0.35507(18) 0.11602(11) -0.10132(17) 0.0158(5) Uani 1 1 d .
H45 H 0.4094 0.1212 -0.1329 0.019 Uiso 1 1 calc R
C46 C 0.28347(18) 0.08082(11) -0.13924(18) 0.0195(6) Uani 1 1 d .
H46 H 0.2881 0.0634 -0.1979 0.023 Uiso 1 1 calc R
C47 C 0.20604(18) 0.07105(12) -0.09239(18) 0.0218(6) Uani 1 1 d .
H47 H 0.1583 0.0459 -0.1177 0.026 Uiso 1 1 calc R
C48 C 0.19792(18) 0.09794(12) -0.00832(19) 0.0235(6) Uani 1 1 d .
H48 H 0.1446 0.0911 0.0241 0.028 Uiso 1 1 calc R
C49 C 0.26725(17) 0.13484(12) 0.02875(18) 0.0192(6) Uani 1 1 d .
H49 H 0.2602 0.1541 0.0856 0.023 Uiso 1 1 calc R
C1_1 C -0.0749(2) 0.47319(19) 0.1423(2) 0.0554(10) Uani 1 1 d .
H1A_1 H -0.0503 0.4866 0.0852 0.083 Uiso 1 1 calc R
H1B_1 H -0.1157 0.5038 0.1646 0.083 Uiso 1 1 calc R
H1C_1 H -0.1099 0.4364 0.131 0.083 Uiso 1 1 calc R
C2_1 C 0.0040(2) 0.46205(14) 0.2138(2) 0.0318(7) Uani 1 1 d .
C3_1 C 0.0369(2) 0.40627(14) 0.2302(2) 0.0354(8) Uani 1 1 d .
H3_1 H 0.0086 0.3738 0.1976 0.042 Uiso 1 1 calc R
C4_1 C 0.1090(3) 0.39608(14) 0.2921(2) 0.0406(9) Uani 1 1 d .
H4_1 H 0.13 0.3566 0.3024 0.049 Uiso 1 1 calc R
C5_1 C 0.1524(2) 0.44138(18) 0.3401(2) 0.0427(9) Uani 1 1 d .
H5_1 H 0.2033 0.4337 0.383 0.051 Uiso 1 1 calc R
C6_1 C 0.1201(2) 0.49957(16) 0.3248(2) 0.0393(8) Uani 1 1 d .
H6_1 H 0.1488 0.5319 0.3573 0.047 Uiso 1 1 calc R
C7_1 C 0.0457(2) 0.50905(13) 0.2617(2) 0.0301(7) Uani 1 1 d .
H7_1 H 0.0231 0.5482 0.2511 0.036 Uiso 1 1 calc R

loop_
_atom_site_aniso_label
_atom_site_aniso_U_11
_atom_site_aniso_U_22
_atom_site_aniso_U_33
_atom_site_aniso_U_23
_atom_site_aniso_U_13
_atom_site_aniso_U_12
I1 0.01492(9) 0.01368(8) 0.01185(8) 0.00222(6) 0.00235(6) 0.00095(7)
Pd1 0.01059(10) 0.00879(9) 0.00937(9) 0.00025(7) 0.00139(7) 0.00114(7)
S1 0.0177(3) 0.0125(3) 0.0121(3) 0.0011(2) 0.0048(2) 0.0035(3)
P1 0.0138(3) 0.0098(3) 0.0095(3) 0.0002(2) 0.0013(2) 0.0016(2)
C1 0.0124(13) 0.0107(12) 0.0101(12) -0.0010(10) 0.0039(9) -0.0006(10)
P2 0.0098(3) 0.0106(3) 0.0111(3) -0.0001(3) 0.0014(2) 0.0012(2)
C2 0.0113(13) 0.0118(12) 0.0116(12) -0.0022(10) 0.0017(10) 0.0015(10)
C3 0.0185(14) 0.0165(14) 0.0133(13) 0.0014(10) 0.0005(10) 0.0020(11)
C4 0.0189(15) 0.0225(15) 0.0177(14) -0.0025(11) 0.0029(11) -0.0036(11)
C5 0.0166(15) 0.0268(16) 0.0208(15) -0.0074(12) -0.0029(11) -0.0034(12)
Si6 0.0126(4) 0.0107(3) 0.0106(3) 0.0002(3) 0.0010(3) -0.0003(3)
C6 0.0251(16) 0.0282(16) 0.0236(16) 0.0006(13) -0.0112(12) 0.0047(12)
C7 0.0237(16) 0.0172(14) 0.0193(14) 0.0010(11) -0.0042(11) -0.0015(11)
C8 0.0177(14) 0.0120(13) 0.0111(13) 0.0001(10) -0.0021(10) 0.0021(10)
C9 0.0238(15) 0.0144(13) 0.0124(13) -0.0005(10) 0.0022(11) 0.0016(11)
C10 0.0352(18) 0.0154(14) 0.0186(15) 0.0038(11) 0.0026(12) -0.0059(12)
C11 0.0402(19) 0.0100(14) 0.0217(15) 0.0032(11) -0.0026(13) 0.0016(12)
C12 0.0256(16) 0.0162(14) 0.0199(15) -0.0028(11) -0.0020(12) 0.0073(11)
C13 0.0198(15) 0.0163(14) 0.0142(13) 0.0001(11) -0.0008(11) 0.0004(11)
C14 0.0193(14) 0.0147(13) 0.0100(13) -0.0009(10) -0.0026(10) -0.0012(10)
C15 0.0215(15) 0.0140(13) 0.0126(13) 0.0017(10) -0.0004(11) -0.0019(11)
C16 0.0265(16) 0.0194(14) 0.0144(14) 0.0006(11) -0.0035(11) -0.0094(12)
C17 0.0423(19) 0.0120(14) 0.0136(14) 0.0007(11) -0.0073(12) -0.0077(12)
C18 0.0338(17) 0.0159(14) 0.0158(14) -0.0020(11) -0.0060(12) 0.0047(12)
C19 0.0225(15) 0.0155(14) 0.0139(13) -0.0013(11) -0.0020(11) -0.0016(11)
C20 0.0120(13) 0.0139(13) 0.0105(12) -0.0001(10) -0.0008(10) 0.0037(10)
C21 0.0212(15) 0.0175(14) 0.0150(14) 0.0005(11) -0.0008(11) -0.0042(11)
C22 0.0270(16) 0.0212(15) 0.0179(14) -0.0055(12) -0.0005(12) -0.0026(12)
C23 0.0186(15) 0.0284(16) 0.0096(13) -0.0006(11) 0.0014(10) 0.0033(11)
C24 0.0231(16) 0.0270(15) 0.0167(14) 0.0020(12) 0.0047(11) -0.0086(12)
C25 0.0264(16) 0.0199(14) 0.0131(13) -0.0036(11) 0.0007(11) -0.0067(11)
C26 0.0124(13) 0.0103(12) 0.0169(13) -0.0011(10) -0.0010(10) -0.0034(10)
C27 0.0144(14) 0.0151(13) 0.0158(13) -0.0010(11) 0.0000(10) -0.0030(10)
C28 0.0186(15) 0.0158(14) 0.0206(14) -0.0022(11) -0.0069(11) -0.0007(11)
C29 0.0090(13) 0.0205(14) 0.0294(16) -0.0109(12) -0.0037(11) -0.0004(11)
C30 0.0147(14) 0.0211(14) 0.0203(14) -0.0037(11) 0.0038(11) -0.0041(11)
C31 0.0160(14) 0.0142(13) 0.0152(13) 0.0005(10) -0.0004(10) -0.0031(10)
C32 0.0142(13) 0.0075(12) 0.0131(13) -0.0008(9) 0.0049(10) 0.0022(9)
C33 0.0146(14) 0.0133(13) 0.0166(13) -0.0012(10) 0.0002(10) 0.0013(10)
C34 0.0248(15) 0.0142(13) 0.0133(13) 0.0008(10) 0.0020(11) 0.0018(11)
C35 0.0251(16) 0.0113(13) 0.0199(14) 0.0022(11) 0.0117(11) 0.0026(11)
C36 0.0135(14) 0.0167(14) 0.0262(15) -0.0003(11) 0.0070(11) 0.0001(10)
C37 0.0156(14) 0.0158(13) 0.0148(13) -0.0017(11) 0.0018(10) -0.0011(10)
C38 0.0084(12) 0.0133(13) 0.0126(13) 0.0028(10) 0.0034(10) 0.0007(9)
C39 0.0197(15) 0.0165(14) 0.0144(13) 0.0017(11) 0.0012(11) 0.0011(11)
C40 0.0233(15) 0.0138(13) 0.0212(15) 0.0008(11) 0.0042(11) 0.0067(11)
C41 0.0138(14) 0.0175(14) 0.0240(15) 0.0064(11) 0.0008(11) 0.0047(11)
C42 0.0147(14) 0.0206(14) 0.0191(14) 0.0004(11) -0.0015(11) -0.0025(11)
C43 0.0134(13) 0.0139(13) 0.0159(13) 0.0005(10) 0.0034(10) 0.0001(10)
C44 0.0117(13) 0.0106(12) 0.0144(13) 0.0005(10) -0.0015(10) 0.0014(10)
C45 0.0170(14) 0.0130(13) 0.0173(14) 0.0021(10) 0.0015(10) 0.0045(10)
C46 0.0266(16) 0.0131(13) 0.0178(14) -0.0022(11) -0.0054(11) 0.0019(11)
C47 0.0197(15) 0.0184(14) 0.0256(16) 0.0013(12) -0.0095(12) -0.0065(11)
C48 0.0150(15) 0.0316(17) 0.0237(15) 0.0021(13) 0.0000(11) -0.0053(12)
C49 0.0150(14) 0.0262(15) 0.0164(14) -0.0023(11) 0.0010(11) -0.0009(11)
C1_1 0.044(2) 0.080(3) 0.042(2) -0.002(2) 0.0048(18) 0.005(2)
C2_1 0.0287(18) 0.042(2) 0.0268(17) 0.0048(14) 0.0142(13) 0.0042(14)
C3_1 0.043(2) 0.0272(18) 0.039(2) -0.0022(15) 0.0233(16) -0.0054(15)
C4_1 0.060(2) 0.0274(18) 0.039(2) 0.0133(16) 0.0339(18) 0.0143(17)
C5_1 0.0293(19) 0.080(3) 0.0207(17) 0.0156(18) 0.0127(14) 0.0224(18)
C6_1 0.041(2) 0.050(2) 0.0288(18) -0.0186(16) 0.0156(15) -0.0083(17)
C7_1 0.040(2) 0.0189(15) 0.0335(18) 0.0036(13) 0.0206(15) 0.0139(13)

loop_
_atom_type_symbol
_atom_type_description
_atom_type_scat_dispersion_real
_atom_type_scat_dispersion_imag
_atom_type_scat_source
C C 0.0033 0.0016 'International Tables Vol C Tables 4.2.6.8 and 6.1.1.4'
H H 0 0 'International Tables Vol C Tables 4.2.6.8 and 6.1.1.4'
Si Si 0.0817 0.0704 'International Tables Vol C Tables 4.2.6.8 and 6.1.1.4'
P P 0.1023 0.0942 'International Tables Vol C Tables 4.2.6.8 and 6.1.1.4'
S S 0.1246 0.1234 'International Tables Vol C Tables 4.2.6.8 and 6.1.1.4'
Pd Pd -0.9988 1.0072 'International Tables Vol C Tables 4.2.6.8 and 6.1.1.4'
I I -0.4742 1.8119 'International Tables Vol C Tables 4.2.6.8 and 6.1.1.4'

loop_
_geom_angle_atom_site_label_1
_geom_angle_atom_site_label_2
_geom_angle_atom_site_label_3
_geom_angle
C1 Pd1 P2 173.21(6)
C1 Pd1 S1 79.63(6)
P2 Pd1 S1 93.59(2)
C1 Pd1 I1 94.26(6)
P2 Pd1 I1 92.511(17)
S1 Pd1 I1 171.236(17)
C1 Pd1 P1 39.35(6)
P2 Pd1 P1 134.64(2)
S1 Pd1 P1 45.687(19)
I1 Pd1 P1 126.177(15)
P1 S1 Pd1 77.75(3)
C1 P1 C8 120.87(11)
C1 P1 C2 110.12(11)
C8 P1 C2 104.22(11)
C1 P1 S1 100.23(8)
C8 P1 S1 111.43(8)
C2 P1 S1 109.85(8)
C1 P1 Pd1 51.63(8)
C8 P1 Pd1 157.21(8)
C2 P1 Pd1 98.36(8)
S1 P1 Pd1 56.56(2)
P1 C1 Si6 123.44(13)
P1 C1 Pd1 89.02(10)
Si6 C1 Pd1 107.18(11)
C32 P2 C44 104.85(11)
C32 P2 C38 101.53(11)
C44 P2 C38 106.33(11)
C32 P2 Pd1 110.67(8)
C44 P2 Pd1 114.65(8)
C38 P2 Pd1 117.34(8)
C3 C2 C7 119.2(2)
C3 C2 P1 121.24(19)
C7 C2 P1 119.31(19)
C4 C3 C2 119.9(2)
C5 C4 C3 120.6(2)
C4 C5 C6 120.0(3)
C1 Si6 C26 113.42(11)
C1 Si6 C20 107.69(11)
C26 Si6 C20 108.99(11)
C1 Si6 C14 113.50(11)
C26 Si6 C14 107.37(11)
C20 Si6 C14 105.50(11)
C5 C6 C7 120.1(3)
C6 C7 C2 120.3(2)
C9 C8 C13 119.9(2)
C9 C8 P1 120.26(19)
C13 C8 P1 119.87(19)
C8 C9 C10 119.8(2)
C11 C10 C9 120.1(2)
C10 C11 C12 120.3(2)
C13 C12 C11 119.9(2)
C12 C13 C8 120.0(2)
C15 C14 C19 117.4(2)
C15 C14 Si6 123.24(19)
C19 C14 Si6 119.28(19)
C14 C15 C16 121.3(2)
C17 C16 C15 120.1(3)
C16 C17 C18 119.6(2)
C19 C18 C17 120.0(3)
C18 C19 C14 121.5(2)
C25 C20 C21 117.1(2)
C25 C20 Si6 122.51(18)
C21 C20 Si6 120.40(18)
C22 C21 C20 121.7(2)
C23 C22 C21 119.9(2)
C24 C23 C22 119.6(2)
C23 C24 C25 120.3(2)
C20 C25 C24 121.4(2)
C27 C26 C31 116.9(2)
C27 C26 Si6 121.26(19)
C31 C26 Si6 121.80(19)
C28 C27 C26 121.8(2)
C29 C28 C27 119.9(2)
C28 C29 C30 119.9(2)
C31 C30 C29 119.9(2)
C30 C31 C26 121.5(2)
C33 C32 C37 118.8(2)
C33 C32 P2 121.39(19)
C37 C32 P2 119.47(18)
C34 C33 C32 120.8(2)
C33 C34 C35 119.8(2)
C36 C35 C34 120.0(2)
C35 C36 C37 120.3(2)
C36 C37 C32 120.1(2)
C43 C38 C39 119.5(2)
C43 C38 P2 119.53(18)
C39 C38 P2 120.60(19)
C40 C39 C38 120.1(2)
C41 C40 C39 120.0(2)
C42 C41 C40 120.0(2)
C41 C42 C43 120.5(2)
C42 C43 C38 119.8(2)
C49 C44 C45 118.7(2)
C49 C44 P2 118.88(19)
C45 C44 P2 122.40(19)
C46 C45 C44 120.0(2)
C47 C46 C45 120.5(2)
C46 C47 C48 119.8(2)
C47 C48 C49 120.3(2)
C48 C49 C44 120.6(2)
C3_1 C2_1 C7_1 118.9(3)
C3_1 C2_1 C1_1 120.9(3)
C7_1 C2_1 C1_1 120.2(3)
C4_1 C3_1 C2_1 121.3(3)
C3_1 C4_1 C5_1 121.5(3)
C4_1 C5_1 C6_1 118.6(3)
C7_1 C6_1 C5_1 119.0(3)
C2_1 C7_1 C6_1 120.7(3)

loop_
_geom_bond_atom_site_label_1
_geom_bond_atom_site_label_2
_geom_bond_distance
I1 Pd1 2.6321(2)
Pd1 C1 2.171(2)
Pd1 P2 2.3045(6)
Pd1 S1 2.3641(6)
Pd1 P1 2.7684(6)
S1 P1 2.0270(9)
P1 C1 1.755(2)
P1 C8 1.810(2)
P1 C2 1.820(2)
C1 Si6 1.885(2)
P2 C32 1.822(2)
P2 C44 1.827(2)
P2 C38 1.828(2)
C2 C3 1.394(3)
C2 C7 1.397(3)
C3 C4 1.388(3)
C4 C5 1.381(4)
C5 C6 1.382(4)
Si6 C26 1.885(3)
Si6 C20 1.889(2)
Si6 C14 1.890(3)
C6 C7 1.388(4)
C8 C9 1.389(3)
C8 C13 1.397(3)
C9 C10 1.392(3)
C10 C11 1.382(4)
C11 C12 1.389(4)
C12 C13 1.386(3)
C14 C15 1.394(3)
C14 C19 1.401(3)
C15 C16 1.395(3)
C16 C17 1.382(4)
C17 C18 1.390(4)
C18 C19 1.384(4)
C20 C25 1.394(3)
C20 C21 1.397(3)
C21 C22 1.391(3)
C22 C23 1.383(4)
C23 C24 1.378(4)
C24 C25 1.394(3)
C26 C27 1.398(3)
C26 C31 1.410(3)
C27 C28 1.390(3)
C28 C29 1.382(4)
C29 C30 1.388(4)
C30 C31 1.386(3)
C32 C33 1.393(3)
C32 C37 1.398(3)
C33 C34 1.385(3)
C34 C35 1.386(4)
C35 C36 1.381(4)
C36 C37 1.389(3)
C38 C43 1.393(3)
C38 C39 1.394(3)
C39 C40 1.391(3)
C40 C41 1.386(4)
C41 C42 1.381(4)
C42 C43 1.390(3)
C44 C49 1.392(3)
C44 C45 1.402(3)
C45 C46 1.392(3)
C46 C47 1.377(4)
C47 C48 1.383(4)
C48 C49 1.387(4)
C1_1 C2_1 1.516(4)
C2_1 C3_1 1.361(4)
C2_1 C7_1 1.386(4)
C3_1 C4_1 1.355(5)
C4_1 C5_1 1.367(5)
C5_1 C6_1 1.406(5)
C6_1 C7_1 1.387(4)
